data_4100457
_journal_name_full 'Journal of the American Chemical Society'
_journal_paper_doi 10.1021/ja042958q
_journal_year 2005
_chemical_formula_sum 'C72 H98 Co S2'
_chemical_formula_weight 1086.55
_chemical_name_common (Bert*S2)Co
_space_group_IT_number 2
_symmetry_cell_setting triclinic
_symmetry_space_group_name_Hall '-P 1'
_symmetry_space_group_name_H-M 'P -1'
_cell_angle_alpha 103.453(6)
_cell_angle_beta 106.382(11)
_cell_angle_gamma 99.023(6)
_cell_formula_units_Z 2
_cell_length_a 11.665(3)
_cell_length_b 16.711(3)
_cell_length_c 18.263(4)
_cell_measurement_temperature 91(2)
_cell_volume 3226.0(12)
_diffrn_ambient_temperature 91(2)
_exptl_crystal_density_diffrn 1.119
_cod_database_code 4100457

loop_
_symmetry_equiv_pos_as_xyz
'x, y, z'
'-x, -y, -z'

loop_
_atom_site_label
_atom_site_type_symbol
_atom_site_fract_x
_atom_site_fract_y
_atom_site_fract_z
_atom_site_U_iso_or_equiv
_atom_site_adp_type
_atom_site_occupancy
_atom_site_symmetry_multiplicity
_atom_site_calc_flag
_atom_site_refinement_flags
_atom_site_disorder_assembly
_atom_site_disorder_group
Co1 Co 0.741072(19) 0.251487(13) 0.246789(12) 0.01681(8) Uani 1 1 d . . .
S1 S 0.79284(4) 0.35871(3) 0.20303(3) 0.01796(10) Uani 1 1 d . . .
C1 C 0.93131(14) 0.35298(10) 0.18335(9) 0.0143(3) Uani 1 1 d . . .
S2 S 0.69099(4) 0.14455(3) 0.29109(3) 0.01950(11) Uani 1 1 d . . .
C2 C 0.99245(14) 0.28915(10) 0.19735(9) 0.0151(3) Uani 1 1 d . . .
C3 C 1.10144(15) 0.28763(10) 0.17990(10) 0.0173(3) Uani 1 1 d . . .
H3A H 1.1430 0.2447 0.1897 0.021 Uiso 1 1 calc R . .
C4 C 1.14999(15) 0.34740(11) 0.14869(10) 0.0199(4) Uani 1 1 d . . .
H4A H 1.2242 0.3457 0.1372 0.024 Uiso 1 1 calc R . .
C5 C 1.08876(15) 0.40991(10) 0.13447(10) 0.0180(3) Uani 1 1 d . . .
H5A H 1.1211 0.4506 0.1123 0.022 Uiso 1 1 calc R . .
C6 C 0.98078(15) 0.41415(10) 0.15198(9) 0.0151(3) Uani 1 1 d . . .
C7 C 0.92553(14) 0.48649(10) 0.13677(9) 0.0146(3) Uani 1 1 d . . .
C8 C 0.83940(15) 0.47716(10) 0.06217(9) 0.0157(3) Uani 1 1 d . . .
C9 C 0.80761(15) 0.54932(10) 0.04459(9) 0.0177(3) Uani 1 1 d . . .
H9A H 0.7501 0.5433 -0.0061 0.021 Uiso 1 1 calc R . .
C10 C 0.85726(15) 0.62963(10) 0.09876(10) 0.0175(3) Uani 1 1 d . . .
C11 C 0.93651(15) 0.63625(10) 0.17426(10) 0.0178(3) Uani 1 1 d . . .
H11A H 0.9677 0.6902 0.2131 0.021 Uiso 1 1 calc R . .
C12 C 0.97131(15) 0.56614(10) 0.19437(9) 0.0165(3) Uani 1 1 d . . .
C13 C 0.95066(14) 0.21999(10) 0.22987(10) 0.0157(3) Uani 1 1 d . . .
C14 C 0.89435(15) 0.13747(10) 0.17690(10) 0.0180(3) Uani 1 1 d . . .
C15 C 0.89258(16) 0.06854(11) 0.20705(11) 0.0215(4) Uani 1 1 d . . .
H15A H 0.8550 0.0133 0.1713 0.026 Uiso 1 1 calc R . .
C16 C 0.94419(16) 0.07793(11) 0.28811(11) 0.0232(4) Uani 1 1 d . . .
C17 C 0.99189(15) 0.15923(11) 0.34020(10) 0.0207(4) Uani 1 1 d . . .
H17A H 1.0228 0.1663 0.3959 0.025 Uiso 1 1 calc R . .
C18 C 0.99596(14) 0.23125(10) 0.31334(10) 0.0166(3) Uani 1 1 d . . .
C19 C 1.05267(15) 0.31950(11) 0.37190(10) 0.0184(3) Uani 1 1 d . . .
H19A H 1.0181 0.3607 0.3456 0.022 Uiso 1 1 calc R . .
C20 C 1.01942(17) 0.32818(12) 0.44847(10) 0.0252(4) Uani 1 1 d . . .
H20A H 0.9298 0.3128 0.4347 0.038 Uiso 1 1 calc R . .
H20B H 1.0516 0.3869 0.4827 0.038 Uiso 1 1 calc R . .
H20C H 1.0557 0.2904 0.4769 0.038 Uiso 1 1 calc R . .
C21 C 1.19238(16) 0.34327(12) 0.39226(11) 0.0287(4) Uani 1 1 d . . .
H21A H 1.2125 0.3374 0.3430 0.043 Uiso 1 1 calc R . .
H21B H 1.2292 0.3056 0.4207 0.043 Uiso 1 1 calc R . .
H21C H 1.2250 0.4021 0.4262 0.043 Uiso 1 1 calc R . .
C22 C 0.9428(2) -0.00195(12) 0.31532(13) 0.0326(5) Uani 1 1 d . . .
H22A H 0.8596 -0.0408 0.2851 0.039 Uiso 1 1 calc R . .
C23 C 0.9597(3) 0.01219(16) 0.40100(15) 0.0508(6) Uani 1 1 d . . .
H23A H 0.8974 0.0403 0.4143 0.076 Uiso 1 1 calc R . .
H23B H 1.0419 0.0481 0.4329 0.076 Uiso 1 1 calc R . .
H23C H 0.9510 -0.0424 0.4127 0.076 Uiso 1 1 calc R . .
C24 C 1.03654(19) -0.04705(12) 0.28992(12) 0.0314(4) Uani 1 1 d . . .
H24A H 1.0348 -0.0989 0.3063 0.047 Uiso 1 1 calc R . .
H24B H 1.1191 -0.0095 0.3154 0.047 Uiso 1 1 calc R . .
H24C H 1.0155 -0.0615 0.2318 0.047 Uiso 1 1 calc R . .
C25 C 0.83925(16) 0.12334(11) 0.08734(10) 0.0222(4) Uani 1 1 d . . .
H25A H 0.8317 0.1793 0.0783 0.027 Uiso 1 1 calc R . .
C26 C 0.71008(17) 0.06397(12) 0.05348(11) 0.0288(4) Uani 1 1 d . . .
H26A H 0.6576 0.0873 0.0820 0.043 Uiso 1 1 calc R . .
H26B H 0.7156 0.0080 0.0602 0.043 Uiso 1 1 calc R . .
H26C H 0.6747 0.0587 -0.0034 0.043 Uiso 1 1 calc R . .
C27 C 0.92220(18) 0.08808(13) 0.04285(11) 0.0322(4) Uani 1 1 d . . .
H27A H 1.0042 0.1265 0.0647 0.048 Uiso 1 1 calc R . .
H27B H 0.8868 0.0829 -0.0140 0.048 Uiso 1 1 calc R . .
H27C H 0.9286 0.0322 0.0493 0.048 Uiso 1 1 calc R . .
C28 C 0.78210(16) 0.39049(10) 0.00115(10) 0.0195(4) Uani 1 1 d . . .
H28A H 0.8139 0.3477 0.0263 0.023 Uiso 1 1 calc R . .
C29 C 0.82001(17) 0.38429(11) -0.07320(10) 0.0243(4) Uani 1 1 d . . .
H29A H 0.9100 0.3983 -0.0575 0.036 Uiso 1 1 calc R . .
H29B H 0.7874 0.4241 -0.1004 0.036 Uiso 1 1 calc R . .
H29C H 0.7869 0.3265 -0.1093 0.036 Uiso 1 1 calc R . .
C30 C 0.64213(17) 0.36868(12) -0.02028(11) 0.0272(4) Uani 1 1 d . . .
H30A H 0.6208 0.3732 0.0285 0.041 Uiso 1 1 calc R . .
H30B H 0.6080 0.3107 -0.0559 0.041 Uiso 1 1 calc R . .
H30C H 0.6078 0.4082 -0.0472 0.041 Uiso 1 1 calc R . .
C31 C 0.82920(16) 0.70832(11) 0.07639(10) 0.0213(4) Uani 1 1 d . . .
H31A H 0.7691 0.6893 0.0209 0.026 Uiso 1 1 calc R . .
C32 C 0.94553(17) 0.76495(11) 0.07582(11) 0.0261(4) Uani 1 1 d . . .
H32A H 0.9818 0.7319 0.0406 0.039 Uiso 1 1 calc R . .
H32B H 1.0050 0.7868 0.1301 0.039 Uiso 1 1 calc R . .
H32C H 0.9242 0.8124 0.0564 0.039 Uiso 1 1 calc R . .
C33 C 0.77039(18) 0.75837(12) 0.13050(12) 0.0284(4) Uani 1 1 d . . .
H33A H 0.6962 0.7212 0.1301 0.043 Uiso 1 1 calc R . .
H33B H 0.7483 0.8057 0.1111 0.043 Uiso 1 1 calc R . .
H33C H 0.8289 0.7803 0.1851 0.043 Uiso 1 1 calc R . .
C34 C 1.05710(16) 0.57694(11) 0.27796(10) 0.0205(4) Uani 1 1 d . . .
H34A H 1.0751 0.5207 0.2795 0.025 Uiso 1 1 calc R . .
C35 C 0.99375(18) 0.60222(13) 0.33977(10) 0.0291(4) Uani 1 1 d . . .
H35A H 0.9158 0.5606 0.3252 0.044 Uiso 1 1 calc R . .
H35B H 0.9776 0.6583 0.3411 0.044 Uiso 1 1 calc R . .
H35C H 1.0473 0.6040 0.3925 0.044 Uiso 1 1 calc R . .
C36 C 1.17943(17) 0.63973(13) 0.29824(11) 0.0293(4) Uani 1 1 d . . .
H36A H 1.2175 0.6218 0.2577 0.044 Uiso 1 1 calc R . .
H36B H 1.2342 0.6415 0.3506 0.044 Uiso 1 1 calc R . .
H36C H 1.1651 0.6962 0.2995 0.044 Uiso 1 1 calc R . .
C37 C 0.55081(14) 0.14790(10) 0.30874(9) 0.0151(3) Uani 1 1 d . . .
C38 C 0.50239(15) 0.08671(10) 0.34043(9) 0.0156(3) Uani 1 1 d . . .
C39 C 0.39076(15) 0.08736(11) 0.35362(10) 0.0189(3) Uani 1 1 d . . .
H39A H 0.3581 0.0460 0.3750 0.023 Uiso 1 1 calc R . .
C40 C 0.32613(15) 0.14734(11) 0.33615(10) 0.0207(4) Uani 1 1 d . . .
H40A H 0.2494 0.1467 0.3448 0.025 Uiso 1 1 calc R . .
C41 C 0.37477(15) 0.20804(10) 0.30607(10) 0.0187(3) Uani 1 1 d . . .
H41A H 0.3312 0.2496 0.2945 0.022 Uiso 1 1 calc R . .
C42 C 0.48676(15) 0.20958(10) 0.29228(9) 0.0154(3) Uani 1 1 d . . .
C43 C 0.52958(14) 0.28021(10) 0.26159(9) 0.0149(3) Uani 1 1 d . . .
C44 C 0.48370(14) 0.27120(10) 0.17871(9) 0.0143(3) Uani 1 1 d . . .
C45 C 0.48386(14) 0.34439(10) 0.15390(9) 0.0152(3) Uani 1 1 d . . .
H45A H 0.4522 0.3388 0.0985 0.018 Uiso 1 1 calc R . .
C46 C 0.52871(14) 0.42476(10) 0.20765(10) 0.0162(3) Uani 1 1 d . . .
C47 C 0.58413(14) 0.43234(10) 0.28801(10) 0.0167(3) Uani 1 1 d . . .
H47A H 0.6218 0.4872 0.3246 0.020 Uiso 1 1 calc R . .
C48 C 0.58580(14) 0.36190(10) 0.31613(9) 0.0159(3) Uani 1 1 d . . .
C49 C 0.56646(14) 0.02004(10) 0.36167(9) 0.0152(3) Uani 1 1 d . . .
C50 C 0.53979(15) -0.05891(11) 0.30526(10) 0.0180(3) Uani 1 1 d . . .
C51 C 0.58726(17) -0.12369(11) 0.32893(10) 0.0225(4) Uani 1 1 d . . .
H51A H 0.5690 -0.1773 0.2906 0.027 Uiso 1 1 calc R . .
C52 C 0.66064(17) -0.11226(11) 0.40700(10) 0.0230(4) Uani 1 1 d . . .
C53 C 0.68994(15) -0.03233(11) 0.46124(10) 0.0198(4) Uani 1 1 d . . .
H53A H 0.7423 -0.0230 0.5143 0.024 Uiso 1 1 calc R . .
C54 C 0.64494(15) 0.03471(10) 0.44030(10) 0.0169(3) Uani 1 1 d . . .
C55 C 0.68228(16) 0.12145(11) 0.50116(10) 0.0206(4) Uani 1 1 d . . .
H55A H 0.6304 0.1574 0.4776 0.025 Uiso 1 1 calc R . .
C56 C 0.65974(17) 0.11816(11) 0.57901(10) 0.0238(4) Uani 1 1 d . . .
H56A H 0.5735 0.0903 0.5674 0.036 Uiso 1 1 calc R . .
H56B H 0.6780 0.1759 0.6143 0.036 Uiso 1 1 calc R . .
H56C H 0.7132 0.0862 0.6053 0.036 Uiso 1 1 calc R . .
C57 C 0.81654(19) 0.16403(13) 0.51793(12) 0.0367(5) Uani 1 1 d . . .
H57A H 0.8298 0.1656 0.4676 0.055 Uiso 1 1 calc R . .
H57B H 0.8700 0.1318 0.5439 0.055 Uiso 1 1 calc R . .
H57C H 0.8360 0.2219 0.5531 0.055 Uiso 1 1 calc R . .
C58 C 0.7027(2) -0.18608(12) 0.43287(11) 0.0352(5) Uani 1 1 d . . .
H58A H 0.7624 -0.1628 0.4885 0.042 Uiso 1 1 calc R . .
C59 C 0.5934(2) -0.24891(13) 0.43463(13) 0.0452(6) Uani 1 1 d . . .
H59A H 0.5527 -0.2190 0.4688 0.068 Uiso 1 1 calc R . .
H59B H 0.6228 -0.2934 0.4559 0.068 Uiso 1 1 calc R . .
H59C H 0.5349 -0.2744 0.3804 0.068 Uiso 1 1 calc R . .
C60 C 0.7686(2) -0.23073(15) 0.38038(14) 0.0497(6) Uani 1 1 d . . .
H60A H 0.8380 -0.1895 0.3801 0.075 Uiso 1 1 calc R . .
H60B H 0.7111 -0.2564 0.3258 0.075 Uiso 1 1 calc R . .
H60C H 0.7990 -0.2750 0.4015 0.075 Uiso 1 1 calc R . .
C61 C 0.45836(16) -0.07544(11) 0.21927(10) 0.0221(4) Uani 1 1 d . . .
H61A H 0.4421 -0.0201 0.2126 0.026 Uiso 1 1 calc R . .
C62 C 0.5225(2) -0.10837(15) 0.16030(11) 0.0395(5) Uani 1 1 d . . .
H62A H 0.6016 -0.0685 0.1732 0.059 Uiso 1 1 calc R . .
H62B H 0.4706 -0.1139 0.1060 0.059 Uiso 1 1 calc R . .
H62C H 0.5367 -0.1638 0.1639 0.059 Uiso 1 1 calc R . .
C63 C 0.33453(19) -0.13552(14) 0.20135(12) 0.0391(5) Uani 1 1 d . . .
H63A H 0.2956 -0.1128 0.2401 0.059 Uiso 1 1 calc R . .
H63B H 0.3472 -0.1912 0.2051 0.059 Uiso 1 1 calc R . .
H63C H 0.2813 -0.1411 0.1474 0.059 Uiso 1 1 calc R . .
C64 C 0.43051(15) 0.18390(10) 0.11789(9) 0.0165(3) Uani 1 1 d . . .
H64A H 0.4651 0.1421 0.1432 0.020 Uiso 1 1 calc R . .
C65 C 0.46832(16) 0.17979(11) 0.04350(10) 0.0217(4) Uani 1 1 d . . .
H65A H 0.5582 0.1967 0.0594 0.033 Uiso 1 1 calc R . .
H65B H 0.4322 0.2183 0.0160 0.033 Uiso 1 1 calc R . .
H65C H 0.4387 0.1218 0.0076 0.033 Uiso 1 1 calc R . .
C66 C 0.29051(16) 0.15781(11) 0.09442(11) 0.0238(4) Uani 1 1 d . . .
H66A H 0.2676 0.1607 0.1425 0.036 Uiso 1 1 calc R . .
H66B H 0.2603 0.0997 0.0587 0.036 Uiso 1 1 calc R . .
H66C H 0.2538 0.1962 0.0670 0.036 Uiso 1 1 calc R . .
C67 C 0.52065(16) 0.50339(10) 0.17996(10) 0.0205(4) Uani 1 1 d . . .
H67A H 0.4757 0.4846 0.1212 0.025 Uiso 1 1 calc R . .
C68 C 0.64720(18) 0.55722(12) 0.19478(13) 0.0317(4) Uani 1 1 d . . .
H68A H 0.6928 0.5229 0.1681 0.048 Uiso 1 1 calc R . .
H68B H 0.6921 0.5780 0.2523 0.048 Uiso 1 1 calc R . .
H68C H 0.6384 0.6055 0.1735 0.048 Uiso 1 1 calc R . .
C69 C 0.44729(17) 0.55545(11) 0.22086(12) 0.0265(4) Uani 1 1 d . . .
H69A H 0.3661 0.5197 0.2108 0.040 Uiso 1 1 calc R . .
H69B H 0.4374 0.6035 0.1995 0.040 Uiso 1 1 calc R . .
H69C H 0.4914 0.5765 0.2784 0.040 Uiso 1 1 calc R . .
C70 C 0.64260(16) 0.37363(11) 0.40532(10) 0.0202(4) Uani 1 1 d . . .
H70A H 0.6547 0.3176 0.4124 0.024 Uiso 1 1 calc R . .
C71 C 0.76893(16) 0.43660(12) 0.43981(11) 0.0265(4) Uani 1 1 d . . .
H71A H 0.8224 0.4171 0.4102 0.040 Uiso 1 1 calc R . .
H71B H 0.8061 0.4404 0.4962 0.040 Uiso 1 1 calc R . .
H71C H 0.7590 0.4925 0.4351 0.040 Uiso 1 1 calc R . .
C72 C 0.55822(19) 0.40271(14) 0.45105(11) 0.0324(4) Uani 1 1 d . . .
H72A H 0.4781 0.3619 0.4286 0.049 Uiso 1 1 calc R . .
H72B H 0.5473 0.4585 0.4465 0.049 Uiso 1 1 calc R . .
H72C H 0.5951 0.4063 0.5074 0.049 Uiso 1 1 calc R . .

loop_
_atom_site_aniso_label
_atom_site_aniso_U_11
_atom_site_aniso_U_22
_atom_site_aniso_U_33
_atom_site_aniso_U_23
_atom_site_aniso_U_13
_atom_site_aniso_U_12
Co1 0.01807(13) 0.01645(13) 0.01780(13) 0.00756(10) 0.00786(9) 0.00210(9)
S1 0.0161(2) 0.0191(2) 0.0270(2) 0.01294(18) 0.01271(17) 0.00794(16)
C1 0.0130(7) 0.0151(8) 0.0142(7) 0.0026(6) 0.0054(6) 0.0021(6)
S2 0.0179(2) 0.0213(2) 0.0298(2) 0.01516(19) 0.01495(18) 0.00931(17)
C2 0.0163(8) 0.0144(8) 0.0136(7) 0.0025(6) 0.0045(6) 0.0038(6)
C3 0.0168(8) 0.0168(8) 0.0196(8) 0.0048(7) 0.0070(7) 0.0064(7)
C4 0.0162(8) 0.0206(9) 0.0256(9) 0.0052(7) 0.0117(7) 0.0052(7)
C5 0.0196(8) 0.0164(8) 0.0196(8) 0.0060(7) 0.0097(7) 0.0012(7)
C6 0.0165(8) 0.0148(8) 0.0128(7) 0.0026(6) 0.0048(6) 0.0025(6)
C7 0.0153(8) 0.0153(8) 0.0156(8) 0.0067(6) 0.0077(6) 0.0025(6)
C8 0.0167(8) 0.0161(8) 0.0159(8) 0.0052(7) 0.0079(6) 0.0024(6)
C9 0.0181(8) 0.0206(9) 0.0145(8) 0.0067(7) 0.0046(6) 0.0038(7)
C10 0.0183(8) 0.0183(8) 0.0193(8) 0.0080(7) 0.0088(7) 0.0056(7)
C11 0.0205(8) 0.0143(8) 0.0166(8) 0.0017(7) 0.0062(7) 0.0031(7)
C12 0.0160(8) 0.0183(8) 0.0166(8) 0.0053(7) 0.0075(6) 0.0037(6)
C13 0.0135(8) 0.0167(8) 0.0198(8) 0.0070(7) 0.0075(6) 0.0060(6)
C14 0.0159(8) 0.0170(8) 0.0222(9) 0.0048(7) 0.0080(7) 0.0052(6)
C15 0.0225(9) 0.0165(8) 0.0286(9) 0.0072(7) 0.0122(7) 0.0060(7)
C16 0.0235(9) 0.0230(9) 0.0334(10) 0.0144(8) 0.0164(8) 0.0120(7)
C17 0.0188(8) 0.0277(9) 0.0227(9) 0.0129(8) 0.0105(7) 0.0105(7)
C18 0.0139(8) 0.0208(9) 0.0187(8) 0.0076(7) 0.0080(6) 0.0071(7)
C19 0.0186(8) 0.0210(9) 0.0169(8) 0.0055(7) 0.0071(6) 0.0064(7)
C20 0.0282(10) 0.0293(10) 0.0187(9) 0.0052(8) 0.0099(7) 0.0075(8)
C21 0.0204(9) 0.0297(10) 0.0290(10) -0.0021(8) 0.0079(8) 0.0032(8)
C22 0.0417(12) 0.0260(10) 0.0434(12) 0.0210(9) 0.0221(10) 0.0146(9)
C23 0.0667(16) 0.0499(14) 0.0646(16) 0.0381(13) 0.0386(14) 0.0310(13)
C24 0.0408(11) 0.0222(10) 0.0379(11) 0.0142(9) 0.0144(9) 0.0155(9)
C25 0.0256(9) 0.0166(8) 0.0211(9) 0.0028(7) 0.0063(7) 0.0030(7)
C26 0.0240(9) 0.0260(10) 0.0279(10) -0.0007(8) 0.0041(8) 0.0039(8)
C27 0.0310(10) 0.0375(11) 0.0241(10) 0.0021(8) 0.0130(8) 0.0006(9)
C28 0.0241(9) 0.0144(8) 0.0168(8) 0.0045(7) 0.0039(7) 0.0011(7)
C29 0.0294(10) 0.0194(9) 0.0205(9) 0.0008(7) 0.0087(7) 0.0026(7)
C30 0.0265(10) 0.0250(9) 0.0239(9) 0.0045(8) 0.0068(7) -0.0043(8)
C31 0.0247(9) 0.0178(8) 0.0217(9) 0.0080(7) 0.0051(7) 0.0070(7)
C32 0.0333(10) 0.0200(9) 0.0287(10) 0.0121(8) 0.0113(8) 0.0071(8)
C33 0.0329(10) 0.0241(10) 0.0355(10) 0.0141(8) 0.0138(8) 0.0144(8)
C34 0.0245(9) 0.0167(8) 0.0170(8) 0.0029(7) 0.0028(7) 0.0064(7)
C35 0.0316(10) 0.0383(11) 0.0160(9) 0.0087(8) 0.0064(8) 0.0057(9)
C36 0.0223(9) 0.0353(11) 0.0234(9) 0.0026(8) 0.0032(7) 0.0044(8)
C37 0.0138(8) 0.0163(8) 0.0146(8) 0.0031(6) 0.0055(6) 0.0028(6)
C38 0.0163(8) 0.0157(8) 0.0138(8) 0.0026(6) 0.0060(6) 0.0022(6)
C39 0.0195(8) 0.0183(8) 0.0218(8) 0.0075(7) 0.0106(7) 0.0030(7)
C40 0.0164(8) 0.0227(9) 0.0269(9) 0.0081(7) 0.0118(7) 0.0058(7)
C41 0.0189(8) 0.0186(8) 0.0224(8) 0.0080(7) 0.0091(7) 0.0075(7)
C42 0.0171(8) 0.0153(8) 0.0134(7) 0.0032(6) 0.0052(6) 0.0040(6)
C43 0.0129(7) 0.0160(8) 0.0177(8) 0.0053(7) 0.0068(6) 0.0052(6)
C44 0.0113(7) 0.0159(8) 0.0170(8) 0.0043(7) 0.0066(6) 0.0043(6)
C45 0.0148(8) 0.0194(8) 0.0135(8) 0.0055(7) 0.0065(6) 0.0060(6)
C46 0.0132(8) 0.0175(8) 0.0213(8) 0.0077(7) 0.0084(6) 0.0054(6)
C47 0.0159(8) 0.0157(8) 0.0175(8) 0.0033(7) 0.0057(6) 0.0033(6)
C48 0.0146(8) 0.0175(8) 0.0159(8) 0.0036(7) 0.0061(6) 0.0047(6)
C49 0.0156(8) 0.0170(8) 0.0169(8) 0.0078(7) 0.0094(6) 0.0031(6)
C50 0.0200(8) 0.0197(8) 0.0161(8) 0.0053(7) 0.0078(7) 0.0065(7)
C51 0.0305(10) 0.0186(9) 0.0179(8) 0.0022(7) 0.0073(7) 0.0102(7)
C52 0.0284(9) 0.0220(9) 0.0203(9) 0.0065(7) 0.0067(7) 0.0125(8)
C53 0.0209(9) 0.0232(9) 0.0150(8) 0.0068(7) 0.0041(7) 0.0057(7)
C54 0.0169(8) 0.0176(8) 0.0166(8) 0.0052(7) 0.0075(6) 0.0020(6)
C55 0.0257(9) 0.0171(8) 0.0182(8) 0.0058(7) 0.0064(7) 0.0035(7)
C56 0.0284(9) 0.0184(9) 0.0218(9) 0.0021(7) 0.0094(7) 0.0016(7)
C57 0.0360(11) 0.0328(11) 0.0318(11) 0.0019(9) 0.0141(9) -0.0122(9)
C58 0.0529(13) 0.0260(10) 0.0212(9) 0.0041(8) -0.0010(9) 0.0221(9)
C59 0.0798(18) 0.0242(11) 0.0323(11) 0.0143(9) 0.0114(11) 0.0182(11)
C60 0.0606(16) 0.0412(13) 0.0471(13) 0.0089(11) 0.0077(12) 0.0365(12)
C61 0.0295(9) 0.0208(9) 0.0151(8) 0.0034(7) 0.0053(7) 0.0104(7)
C62 0.0501(13) 0.0569(14) 0.0173(9) 0.0094(9) 0.0133(9) 0.0279(11)
C63 0.0347(11) 0.0418(12) 0.0266(10) 0.0080(9) -0.0032(9) -0.0030(9)
C64 0.0180(8) 0.0149(8) 0.0167(8) 0.0032(7) 0.0069(6) 0.0043(6)
C65 0.0248(9) 0.0214(9) 0.0174(8) 0.0018(7) 0.0090(7) 0.0032(7)
C66 0.0197(9) 0.0199(9) 0.0257(9) -0.0020(7) 0.0072(7) 0.0017(7)
C67 0.0252(9) 0.0167(8) 0.0199(8) 0.0072(7) 0.0058(7) 0.0059(7)
C68 0.0344(11) 0.0239(10) 0.0469(12) 0.0170(9) 0.0213(9) 0.0102(8)
C69 0.0268(10) 0.0228(9) 0.0350(10) 0.0120(8) 0.0116(8) 0.0119(8)
C70 0.0247(9) 0.0187(8) 0.0152(8) 0.0038(7) 0.0043(7) 0.0056(7)
C71 0.0246(9) 0.0268(10) 0.0198(9) 0.0028(8) -0.0004(7) 0.0034(8)
C72 0.0343(11) 0.0439(12) 0.0188(9) 0.0062(9) 0.0117(8) 0.0077(9)

loop_
_geom_bond_atom_site_label_1
_geom_bond_atom_site_label_2
_geom_bond_distance
_geom_bond_site_symmetry_2
_geom_bond_publ_flag
Co1 S2 2.1912(6) . ?
Co1 S1 2.1939(6) . ?
S1 C1 1.7628(16) . ?
C1 C2 1.405(2) . ?
C1 C6 1.407(2) . ?
S2 C37 1.7603(16) . ?
C2 C3 1.398(2) . ?
C2 C13 1.494(2) . ?
C3 C4 1.383(2) . ?
C3 H3A 0.9500 . ?
C4 C5 1.387(2) . ?
C4 H4A 0.9500 . ?
C5 C6 1.392(2) . ?
C5 H5A 0.9500 . ?
C6 C7 1.501(2) . ?
C7 C12 1.404(2) . ?
C7 C8 1.403(2) . ?
C8 C9 1.396(2) . ?
C8 C28 1.520(2) . ?
C9 C10 1.389(2) . ?
C9 H9A 0.9500 . ?
C10 C11 1.395(2) . ?
C10 C31 1.521(2) . ?
C11 C12 1.392(2) . ?
C11 H11A 0.9500 . ?
C12 C34 1.523(2) . ?
C13 C14 1.416(2) . ?
C13 C18 1.421(2) . ?
C14 C15 1.387(2) . ?
C14 C25 1.524(2) . ?
C15 C16 1.392(3) . ?
C15 H15A 0.9500 . ?
C16 C17 1.387(3) . ?
C16 C22 1.528(2) . ?
C17 C18 1.400(2) . ?
C17 H17A 0.9500 . ?
C18 C19 1.522(2) . ?
C19 C21 1.529(2) . ?
C19 C20 1.535(2) . ?
C19 H19A 1.0000 . ?
C20 H20A 0.9800 . ?
C20 H20B 0.9800 . ?
C20 H20C 0.9800 . ?
C21 H21A 0.9800 . ?
C21 H21B 0.9800 . ?
C21 H21C 0.9800 . ?
C22 C23 1.477(3) . ?
C22 C24 1.537(3) . ?
C22 H22A 1.0000 . ?
C23 H23A 0.9800 . ?
C23 H23B 0.9800 . ?
C23 H23C 0.9800 . ?
C24 H24A 0.9800 . ?
C24 H24B 0.9800 . ?
C24 H24C 0.9800 . ?
C25 C27 1.531(3) . ?
C25 C26 1.535(2) . ?
C25 H25A 1.0000 . ?
C26 H26A 0.9800 . ?
C26 H26B 0.9800 . ?
C26 H26C 0.9800 . ?
C27 H27A 0.9800 . ?
C27 H27B 0.9800 . ?
C27 H27C 0.9800 . ?
C28 C29 1.529(2) . ?
C28 C30 1.529(2) . ?
C28 H28A 1.0000 . ?
C29 H29A 0.9800 . ?
C29 H29B 0.9800 . ?
C29 H29C 0.9800 . ?
C30 H30A 0.9800 . ?
C30 H30B 0.9800 . ?
C30 H30C 0.9800 . ?
C31 C33 1.525(3) . ?
C31 C32 1.532(3) . ?
C31 H31A 1.0000 . ?
C32 H32A 0.9800 . ?
C32 H32B 0.9800 . ?
C32 H32C 0.9800 . ?
C33 H33A 0.9800 . ?
C33 H33B 0.9800 . ?
C33 H33C 0.9800 . ?
C34 C36 1.525(3) . ?
C34 C35 1.532(3) . ?
C34 H34A 1.0000 . ?
C35 H35A 0.9800 . ?
C35 H35B 0.9800 . ?
C35 H35C 0.9800 . ?
C36 H36A 0.9800 . ?
C36 H36B 0.9800 . ?
C36 H36C 0.9800 . ?
C37 C42 1.404(2) . ?
C37 C38 1.406(2) . ?
C38 C39 1.391(2) . ?
C38 C49 1.500(2) . ?
C39 C40 1.387(2) . ?
C39 H39A 0.9500 . ?
C40 C41 1.381(2) . ?
C40 H40A 0.9500 . ?
C41 C42 1.396(2) . ?
C41 H41A 0.9500 . ?
C42 C43 1.496(2) . ?
C43 C48 1.416(2) . ?
C43 C44 1.419(2) . ?
C44 C45 1.399(2) . ?
C44 C64 1.523(2) . ?
C45 C46 1.385(2) . ?
C45 H45A 0.9500 . ?
C46 C47 1.393(2) . ?
C46 C67 1.520(2) . ?
C47 C48 1.390(2) . ?
C47 H47A 0.9500 . ?
C48 C70 1.527(2) . ?
C49 C50 1.399(2) . ?
C49 C54 1.409(2) . ?
C50 C51 1.391(2) . ?
C50 C61 1.523(2) . ?
C51 C52 1.391(2) . ?
C51 H51A 0.9500 . ?
C52 C53 1.390(2) . ?
C52 C58 1.522(2) . ?
C53 C54 1.395(2) . ?
C53 H53A 0.9500 . ?
C54 C55 1.518(2) . ?
C55 C57 1.527(3) . ?
C55 C56 1.529(2) . ?
C55 H55A 1.0000 . ?
C56 H56A 0.9800 . ?
C56 H56B 0.9800 . ?
C56 H56C 0.9800 . ?
C57 H57A 0.9800 . ?
C57 H57B 0.9800 . ?
C57 H57C 0.9800 . ?
C58 C60 1.526(3) . ?
C58 C59 1.532(3) . ?
C58 H58A 1.0000 . ?
C59 H59A 0.9800 . ?
C59 H59B 0.9800 . ?
C59 H59C 0.9800 . ?
C60 H60A 0.9800 . ?
C60 H60B 0.9800 . ?
C60 H60C 0.9800 . ?
C61 C62 1.527(3) . ?
C61 C63 1.525(3) . ?
C61 H61A 1.0000 . ?
C62 H62A 0.9800 . ?
C62 H62B 0.9800 . ?
C62 H62C 0.9800 . ?
C63 H63A 0.9800 . ?
C63 H63B 0.9800 . ?
C63 H63C 0.9800 . ?
C64 C66 1.528(2) . ?
C64 C65 1.533(2) . ?
C64 H64A 1.0000 . ?
C65 H65A 0.9800 . ?
C65 H65B 0.9800 . ?
C65 H65C 0.9800 . ?
C66 H66A 0.9800 . ?
C66 H66B 0.9800 . ?
C66 H66C 0.9800 . ?
C67 C68 1.519(3) . ?
C67 C69 1.529(2) . ?
C67 H67A 1.0000 . ?
C68 H68A 0.9800 . ?
C68 H68B 0.9800 . ?
C68 H68C 0.9800 . ?
C69 H69A 0.9800 . ?
C69 H69B 0.9800 . ?
C69 H69C 0.9800 . ?
C70 C72 1.525(3) . ?
C70 C71 1.535(2) . ?
C70 H70A 1.0000 . ?
C71 H71A 0.9800 . ?
C71 H71B 0.9800 . ?
C71 H71C 0.9800 . ?
C72 H72A 0.9800 . ?
C72 H72B 0.9800 . ?
C72 H72C 0.9800 . ?

loop_
_cod_related_entry_id
_cod_related_entry_database
_cod_related_entry_code
1 ChemSpider 30659921
